data_4036326
loop_
_publ_author_name
'Castillo, Juan-Carlos'
'Quiroga, Jairo'
'Abonia, Rodrigo'
'Rodriguez, Jean'
'Coquerel, Yoann'

_publ_section_title
;
 Pseudo-Multicomponent Reactions of Arynes with N-Aryl Imines.
;
_journal_issue 19
_journal_name_full 'The Journal of organic chemistry'
_journal_page_first 9767
_journal_page_last 9773
_journal_paper_doi 10.1021/acs.joc.5b01564
_journal_volume 80
_journal_year 2015
_chemical_formula_moiety 'C35 H35 N3 O3'
_chemical_formula_sum 'C35 H35 N3 O3'
_chemical_formula_weight 545.66
_space_group_crystal_system monoclinic
_space_group_IT_number 14
_space_group_name_Hall '-P 2ybc'
_space_group_name_H-M_alt 'P 1 21/c 1'
_atom_sites_solution_hydrogens geom
_audit_creation_date
;
'Thu Jun 12 16:34:46 2014'
;
_audit_creation_method
;
CrysAlisPro, Agilent Technologies,
Version 1.171.37.31 (release 14-01-2014 CrysAlis171 .NET)
(compiled Jan 14 2014,18:38:05)
;
_cell_angle_alpha 90.0
_cell_angle_beta 91.8720(15)
_cell_angle_gamma 90.0
_cell_formula_units_Z 4
_cell_length_a 10.63570(16)
_cell_length_b 10.82044(18)
_cell_length_c 26.4828(5)
_cell_measurement_reflns_used 5264
_cell_measurement_temperature 293(2)
_cell_measurement_theta_max 73.6430
_cell_measurement_theta_min 4.1370
_cell_volume 3046.09(9)
_computing_cell_refinement
;
CrysAlisPro, Agilent Technologies,
Version 1.171.37.31 (release 14-01-2014 CrysAlis171 .NET)
(compiled Jan 14 2014,18:38:05)
;
_computing_data_collection
;
CrysAlisPro, Agilent Technologies,
Version 1.171.37.31 (release 14-01-2014 CrysAlis171 .NET)
(compiled Jan 14 2014,18:38:05)
;
_computing_data_reduction
;
CrysAlisPro, Agilent Technologies,
Version 1.171.37.31 (release 14-01-2014 CrysAlis171 .NET)
(compiled Jan 14 2014,18:38:05)
;
_computing_molecular_graphics 'Olex2 (Dolomanov et al., 2009)'
_computing_publication_material 'Olex2 (Dolomanov et al., 2009)'
_computing_structure_refinement 'ShelXL (Sheldrick, 2008)'
_diffrn_ambient_temperature 293(2)
_diffrn_detector 'CCD plate'
_diffrn_detector_area_resol_mean 5.3048
_diffrn_detector_type AtlasS2
_diffrn_measured_fraction_theta_full 0.992
_diffrn_measured_fraction_theta_max 0.953
_diffrn_measurement_details
;
#__ type_ start__ end____ width___ exp.time_
  1 omega  -50.00   19.00   1.0000    2.0000
omega____ theta____ kappa____ phi______ frames
    -      -40.0146   38.0000  120.0000 69

#__ type_ start__ end____ width___ exp.time_
  2 omega   24.00   74.00   1.0000    2.0000
omega____ theta____ kappa____ phi______ frames
    -       40.0146 -125.0000  -60.0000 50

#__ type_ start__ end____ width___ exp.time_
  3 omega   33.00   98.00   1.0000   20.0000
omega____ theta____ kappa____ phi______ frames
    -      107.6719  -45.0000   30.0000 65

#__ type_ start__ end____ width___ exp.time_
  4 omega   80.00  178.00   1.0000   20.0000
omega____ theta____ kappa____ phi______ frames
    -      107.6719   45.0000   60.0000 98

#__ type_ start__ end____ width___ exp.time_
  5 omega   77.00  177.00   1.0000   20.0000
omega____ theta____ kappa____ phi______ frames
    -      107.6719   61.0000  150.0000 100

#__ type_ start__ end____ width___ exp.time_
  6 omega   33.00  121.00   1.0000   20.0000
omega____ theta____ kappa____ phi______ frames
    -      107.6719 -125.0000  -60.0000 88

#__ type_ start__ end____ width___ exp.time_
  7 omega  -67.00   36.00   1.0000    2.0000
omega____ theta____ kappa____ phi______ frames
    -      -40.0146   77.0000 -150.0000 103
;
_diffrn_measurement_device 'four-circle diffractometer'
_diffrn_measurement_device_type 'SuperNova, Dual, Cu at zero, AtlasS2'
_diffrn_measurement_method '\w scans'
_diffrn_orient_matrix_UB_11 0.0890833000
_diffrn_orient_matrix_UB_12 -0.0319121000
_diffrn_orient_matrix_UB_13 -0.0428288000
_diffrn_orient_matrix_UB_21 0.0854767000
_diffrn_orient_matrix_UB_22 0.1092514000
_diffrn_orient_matrix_UB_23 0.0157508000
_diffrn_orient_matrix_UB_31 0.0759613000
_diffrn_orient_matrix_UB_32 -0.0855220000
_diffrn_orient_matrix_UB_33 0.0361131000
_diffrn_radiation_monochromator mirror
_diffrn_radiation_probe x-ray
_diffrn_radiation_type CuK\a
_diffrn_radiation_wavelength 1.54184
_diffrn_reflns_av_R_equivalents 0.0143
_diffrn_reflns_av_unetI/netI 0.0262
_diffrn_reflns_Laue_measured_fraction_full 0.992
_diffrn_reflns_Laue_measured_fraction_max 0.953
_diffrn_reflns_limit_h_max 13
_diffrn_reflns_limit_h_min -13
_diffrn_reflns_limit_k_max 12
_diffrn_reflns_limit_k_min -12
_diffrn_reflns_limit_l_max 32
_diffrn_reflns_limit_l_min -32
_diffrn_reflns_number 9809
_diffrn_reflns_point_group_measured_fraction_full 0.992
_diffrn_reflns_point_group_measured_fraction_max 0.953
_diffrn_reflns_theta_full 67.684
_diffrn_reflns_theta_max 73.764
_diffrn_reflns_theta_min 4.159
_diffrn_source 'sealed X-ray tube'
_diffrn_source_type 'SuperNova (Cu) X-ray Source'
_exptl_absorpt_coefficient_mu 0.604
_exptl_absorpt_correction_T_max 1.00000
_exptl_absorpt_correction_T_min 0.93397
_exptl_absorpt_correction_type multi-scan
_exptl_absorpt_process_details
;
CrysAlisPro, Agilent Technologies,
Version 1.171.37.31 (release 14-01-2014 CrysAlis171 .NET)
(compiled Jan 14 2014,18:38:05)
Empirical absorption correction using spherical harmonics,
 implemented in SCALE3 ABSPACK scaling algorithm.
;
_exptl_crystal_colour colorless
_exptl_crystal_density_diffrn 1.190
_exptl_crystal_description
;
;
_exptl_crystal_F_000 1160
_exptl_crystal_size_max .16
_exptl_crystal_size_mid .16
_exptl_crystal_size_min .12
_refine_diff_density_max 0.514
_refine_diff_density_min -0.300
_refine_diff_density_rms 0.044
_refine_ls_extinction_method none
_refine_ls_goodness_of_fit_ref 1.070
_refine_ls_hydrogen_treatment constr
_refine_ls_matrix_type full
_refine_ls_number_parameters 376
_refine_ls_number_reflns 5864
_refine_ls_number_restraints 0
_refine_ls_restrained_S_all 1.070
_refine_ls_R_factor_all 0.0692
_refine_ls_R_factor_gt 0.0609
_refine_ls_shift/su_max 0.000
_refine_ls_shift/su_mean 0.000
_refine_ls_structure_factor_coef Fsqd
_refine_ls_weighting_details 'w=1/[\s^2^(Fo^2^)+(0.0972P)^2^+0.8233P] where P=(Fo^2^+2Fc^2^)/3'
_refine_ls_weighting_scheme calc
_refine_ls_wR_factor_gt 0.1743
_refine_ls_wR_factor_ref 0.1844
_reflns_Friedel_coverage 0.000
_reflns_number_gt 4944
_reflns_number_total 5864
_reflns_threshold_expression 'I > 2\s(I)'
_cod_data_source_file jo5b01564_si_003.cif
_cod_data_source_block jcc1250
_cod_original_cell_volume 3046.10(9)
_cod_database_code 4036326
_shelxl_version_number 2013-4
_shelx_space_group_comment
;
The symmetry employed for this shelxl refinement is uniquely defined
by the following loop, which should always be used as a source of
symmetry information in preference to the above space-group names.
They are only intended as comments.
;
_reflns_odcompleteness_completeness 98.90
_reflns_odcompleteness_iscentric 1
_reflns_odcompleteness_theta 66.97
_olex2_refinement_description
;
1. Fixed Uiso
 At 1.2 times of:
  All C(H) groups
 At 1.5 times of:
  All C(H,H,H) groups
2.a Ternary CH refined with riding coordinates:
 C5(H5)
2.b Aromatic/amide H refined with riding coordinates:
 C11(H11), C12(H12), C13(H13), C17(H17), C18(H18), C19(H19), C21(H21),
 C24(H24), C25(H25), C26(H26), C27(H27), C28(H28), C30(H30), C31(H31), C33(H33),
  C34(H34)
2.c Idealised Me refined as rotating group:
 C8(H8A,H8B,H8C), C9(H9A,H9B,H9C), C10(H10A,H10B,H10C), C15(H15A,H15B,H15C),
 C22(H22A,H22B,H22C), C35(H35A,H35B,H35C)
;
_olex2_submission_special_instructions 'No special instructions were received'

loop_
_space_group_symop_operation_xyz
'x, y, z'
'-x, y+1/2, -z+1/2'
'-x, -y, -z'
'x, -y-1/2, z-1/2'

loop_
_atom_site_label
_atom_site_type_symbol
_atom_site_fract_x
_atom_site_fract_y
_atom_site_fract_z
_atom_site_U_iso_or_equiv
_atom_site_adp_type
_atom_site_occupancy
_atom_site_site_symmetry_order
_atom_site_calc_flag
_atom_site_refinement_flags_posn
O1 O 0.0734(3) 0.9283(2) 0.59646(10) 0.1151(8) Uani 1 1 d .
O2 O 0.25273(16) 0.37249(17) 0.46831(6) 0.0700(4) Uani 1 1 d .
O3 O 0.6907(2) 0.1026(3) 0.62580(12) 0.1350(11) Uani 1 1 d .
N1 N 0.19922(13) 0.52047(14) 0.71989(6) 0.0446(3) Uani 1 1 d .
N2 N 0.28698(13) 0.56643(14) 0.68832(5) 0.0441(3) Uani 1 1 d .
N3 N 0.33082(14) 0.56493(15) 0.59856(6) 0.0486(4) Uani 1 1 d .
C1 C 0.12026(15) 0.45382(15) 0.69110(7) 0.0426(4) Uani 1 1 d .
C2 C 0.15497(15) 0.45811(16) 0.63943(7) 0.0435(4) Uani 1 1 d .
C3 C 0.10873(16) 0.41288(16) 0.58965(7) 0.0458(4) Uani 1 1 d .
C4 C 0.19545(16) 0.41507(17) 0.55105(7) 0.0464(4) Uani 1 1 d .
C5 C 0.32877(17) 0.46169(18) 0.56099(7) 0.0503(4) Uani 1 1 d .
H5 H 0.3585 0.4952 0.5291 0.060 Uiso 1 1 calc R
C6 C 0.26148(16) 0.53069(16) 0.64038(6) 0.0435(4) Uani 1 1 d .
C7 C 0.01353(16) 0.38705(17) 0.71683(7) 0.0492(4) Uani 1 1 d .
C8 C 0.0052(2) 0.25313(19) 0.69855(9) 0.0633(5) Uani 1 1 d .
H8A H -0.0159 0.2518 0.6630 0.095 Uiso 1 1 calc GR
H8B H -0.0585 0.2104 0.7166 0.095 Uiso 1 1 calc GR
H8C H 0.0849 0.2131 0.7046 0.095 Uiso 1 1 calc GR
C9 C -0.11035(18) 0.4571(2) 0.70583(10) 0.0640(5) Uani 1 1 d .
H9A H -0.1024 0.5404 0.7180 0.096 Uiso 1 1 calc GR
H9B H -0.1776 0.4165 0.7225 0.096 Uiso 1 1 calc GR
H9C H -0.1282 0.4581 0.6701 0.096 Uiso 1 1 calc GR
C10 C 0.0376(2) 0.3856(2) 0.77401(8) 0.0673(6) Uani 1 1 d .
H10A H 0.1159 0.3447 0.7818 0.101 Uiso 1 1 calc GR
H10B H -0.0295 0.3422 0.7898 0.101 Uiso 1 1 calc GR
H10C H 0.0413 0.4689 0.7864 0.101 Uiso 1 1 calc GR
C11 C -0.01379(17) 0.3728(2) 0.57818(8) 0.0549(5) Uani 1 1 d .
H11 H -0.0735 0.3737 0.6031 0.066 Uiso 1 1 calc R
C12 C -0.0468(2) 0.3320(2) 0.53036(9) 0.0632(5) Uani 1 1 d .
H12 H -0.1288 0.3058 0.5234 0.076 Uiso 1 1 calc R
C13 C 0.0394(2) 0.3292(2) 0.49268(8) 0.0610(5) Uani 1 1 d .
H13 H 0.0166 0.2994 0.4607 0.073 Uiso 1 1 calc R
C14 C 0.16031(19) 0.37127(18) 0.50292(7) 0.0528(4) Uani 1 1 d .
C15 C 0.2259(3) 0.3178(3) 0.42075(10) 0.0988(10) Uani 1 1 d .
H15A H 0.2994 0.3211 0.4007 0.148 Uiso 1 1 calc GR
H15B H 0.1585 0.3619 0.4039 0.148 Uiso 1 1 calc GR
H15C H 0.2017 0.2332 0.4254 0.148 Uiso 1 1 calc GR
C16 C 0.3089(2) 0.68725(19) 0.58011(7) 0.0582(5) Uani 1 1 d .
C17 C 0.3899(3) 0.7376(3) 0.54546(9) 0.0820(8) Uani 1 1 d .
H17 H 0.4590 0.6938 0.5345 0.098 Uiso 1 1 calc R
C18 C 0.3626(4) 0.8589(3) 0.52747(11) 0.1037(12) Uani 1 1 d .
H18 H 0.4147 0.8951 0.5041 0.124 Uiso 1 1 calc R
C19 C 0.2586(4) 0.9246(3) 0.54440(12) 0.1020(11) Uani 1 1 d .
H19 H 0.2425 1.0040 0.5324 0.122 Uiso 1 1 calc R
C20 C 0.1817(3) 0.8733(2) 0.57803(10) 0.0851(8) Uani 1 1 d .
C21 C 0.2071(3) 0.7561(2) 0.59656(9) 0.0682(6) Uani 1 1 d .
H21 H 0.1551 0.7225 0.6205 0.082 Uiso 1 1 calc R
C22 C 0.0378(5) 1.0428(3) 0.57782(19) 0.1432(18) Uani 1 1 d .
H22A H 0.0227 1.0373 0.5420 0.215 Uiso 1 1 calc GR
H22B H 0.1036 1.1015 0.5850 0.215 Uiso 1 1 calc GR
H22C H -0.0377 1.0690 0.5936 0.215 Uiso 1 1 calc GR
C23 C 0.38835(16) 0.63898(17) 0.70861(7) 0.0453(4) Uani 1 1 d .
C24 C 0.50783(19) 0.6257(2) 0.69043(9) 0.0616(5) Uani 1 1 d .
H24 H 0.5227 0.5707 0.6643 0.074 Uiso 1 1 calc R
C25 C 0.6050(2) 0.6953(3) 0.71157(10) 0.0767(7) Uani 1 1 d .
H25 H 0.6855 0.6874 0.6992 0.092 Uiso 1 1 calc R
C26 C 0.5845(2) 0.7757(3) 0.75039(10) 0.0825(8) Uani 1 1 d .
H26 H 0.6503 0.8229 0.7641 0.099 Uiso 1 1 calc R
C27 C 0.4662(3) 0.7858(3) 0.76887(11) 0.0892(9) Uani 1 1 d .
H27 H 0.4519 0.8391 0.7956 0.107 Uiso 1 1 calc R
C28 C 0.3676(2) 0.7174(2) 0.74801(10) 0.0695(6) Uani 1 1 d .
H28 H 0.2875 0.7246 0.7607 0.083 Uiso 1 1 calc R
C29 C 0.42096(17) 0.3626(2) 0.57828(7) 0.0545(5) Uani 1 1 d .
C30 C 0.3853(2) 0.2462(2) 0.59291(10) 0.0693(6) Uani 1 1 d .
H30 H 0.3001 0.2267 0.5920 0.083 Uiso 1 1 calc R
C31 C 0.4708(3) 0.1566(3) 0.60904(13) 0.0885(8) Uani 1 1 d .
H31 H 0.4425 0.0791 0.6188 0.106 Uiso 1 1 calc R
C32 C 0.5965(3) 0.1825(3) 0.61055(12) 0.0875(9) Uani 1 1 d .
C33 C 0.6354(2) 0.2988(4) 0.59568(11) 0.0938(11) Uani 1 1 d .
H33 H 0.7208 0.3174 0.5964 0.113 Uiso 1 1 calc R
C34 C 0.5494(2) 0.3879(3) 0.57969(9) 0.0739(7) Uani 1 1 d .
H34 H 0.5777 0.4653 0.5698 0.089 Uiso 1 1 calc R
C35 C 0.6523(5) -0.0150(5) 0.6459(2) 0.179(3) Uani 1 1 d .
H35A H 0.6164 -0.0649 0.6192 0.268 Uiso 1 1 calc GR
H35B H 0.5909 -0.0019 0.6712 0.268 Uiso 1 1 calc GR
H35C H 0.7242 -0.0565 0.6609 0.268 Uiso 1 1 calc GR

loop_
_atom_site_aniso_label
_atom_site_aniso_U_11
_atom_site_aniso_U_22
_atom_site_aniso_U_33
_atom_site_aniso_U_23
_atom_site_aniso_U_13
_atom_site_aniso_U_12
O1 0.140(2) 0.0798(14) 0.1254(19) 0.0146(13) 0.0077(16) 0.0235(14)
O2 0.0742(10) 0.0881(11) 0.0481(8) -0.0153(7) 0.0073(7) -0.0226(8)
O3 0.0792(14) 0.181(3) 0.143(2) -0.029(2) -0.0326(14) 0.0580(17)
N1 0.0385(7) 0.0497(8) 0.0458(7) 0.0011(6) 0.0052(6) -0.0041(6)
N2 0.0394(7) 0.0493(8) 0.0437(7) -0.0021(6) 0.0033(6) -0.0092(6)
N3 0.0508(8) 0.0535(8) 0.0420(7) -0.0033(6) 0.0061(6) -0.0175(7)
C1 0.0352(7) 0.0429(8) 0.0498(9) 0.0018(7) 0.0022(6) -0.0012(6)
C2 0.0372(8) 0.0465(9) 0.0469(9) 0.0015(7) 0.0016(6) -0.0051(6)
C3 0.0416(8) 0.0452(9) 0.0503(9) 0.0012(7) -0.0030(7) -0.0059(7)
C4 0.0453(9) 0.0478(9) 0.0460(9) -0.0006(7) -0.0018(7) -0.0082(7)
C5 0.0491(9) 0.0585(10) 0.0436(9) -0.0061(8) 0.0070(7) -0.0176(8)
C6 0.0408(8) 0.0472(9) 0.0425(8) -0.0016(7) 0.0025(6) -0.0079(7)
C7 0.0406(8) 0.0504(10) 0.0572(10) 0.0036(8) 0.0099(7) -0.0050(7)
C8 0.0628(12) 0.0503(11) 0.0776(14) 0.0048(10) 0.0137(10) -0.0100(9)
C9 0.0415(9) 0.0693(13) 0.0819(14) 0.0001(11) 0.0109(9) 0.0000(9)
C10 0.0650(13) 0.0799(15) 0.0578(12) 0.0093(11) 0.0136(10) -0.0140(11)
C11 0.0411(9) 0.0642(11) 0.0591(11) -0.0005(9) -0.0021(8) -0.0108(8)
C12 0.0486(10) 0.0727(13) 0.0674(13) -0.0038(10) -0.0118(9) -0.0141(9)
C13 0.0625(12) 0.0661(12) 0.0533(11) -0.0060(9) -0.0136(9) -0.0119(10)
C14 0.0575(10) 0.0528(10) 0.0478(10) -0.0010(8) -0.0024(8) -0.0093(8)
C15 0.111(2) 0.126(3) 0.0602(14) -0.0347(16) 0.0138(14) -0.033(2)
C16 0.0749(13) 0.0567(11) 0.0427(9) -0.0017(8) -0.0044(9) -0.0270(10)
C17 0.112(2) 0.0770(15) 0.0576(12) 0.0019(11) 0.0076(13) -0.0479(15)
C18 0.156(3) 0.095(2) 0.0611(15) 0.0123(14) 0.0078(18) -0.060(2)
C19 0.162(4) 0.0619(15) 0.0811(18) 0.0039(14) -0.013(2) -0.0271(19)
C20 0.126(2) 0.0604(14) 0.0676(15) 0.0001(12) -0.0131(15) -0.0131(15)
C21 0.0888(16) 0.0580(12) 0.0572(12) -0.0021(9) -0.0074(11) -0.0082(11)
C22 0.187(5) 0.072(2) 0.170(4) 0.006(2) -0.020(4) 0.016(3)
C23 0.0418(8) 0.0482(9) 0.0458(9) -0.0025(7) 0.0001(7) -0.0084(7)
C24 0.0456(10) 0.0744(13) 0.0650(12) -0.0184(10) 0.0042(9) -0.0085(9)
C25 0.0459(10) 0.1023(19) 0.0819(16) -0.0205(14) 0.0037(10) -0.0194(11)
C26 0.0694(14) 0.0988(19) 0.0792(16) -0.0238(14) -0.0002(12) -0.0382(14)
C27 0.0853(17) 0.0954(19) 0.0878(18) -0.0459(16) 0.0188(14) -0.0344(15)
C28 0.0576(11) 0.0725(14) 0.0793(15) -0.0278(12) 0.0158(10) -0.0146(10)
C29 0.0400(9) 0.0725(12) 0.0512(10) -0.0151(9) 0.0061(7) -0.0099(8)
C30 0.0440(10) 0.0707(14) 0.0926(16) 0.0004(12) -0.0070(10) -0.0041(9)
C31 0.0698(15) 0.0809(17) 0.113(2) -0.0037(16) -0.0201(15) 0.0096(13)
C32 0.0562(13) 0.117(2) 0.0885(18) -0.0269(17) -0.0136(12) 0.0193(15)
C33 0.0329(10) 0.161(3) 0.0879(18) -0.036(2) 0.0027(10) 0.0032(14)
C34 0.0464(11) 0.1065(19) 0.0696(13) -0.0227(13) 0.0137(10) -0.0205(11)
C35 0.175(5) 0.126(4) 0.229(6) -0.014(4) -0.091(5) 0.070(4)

loop_
_atom_type_symbol
_atom_type_description
_atom_type_scat_dispersion_real
_atom_type_scat_dispersion_imag
_atom_type_scat_source
C C 0.0181 0.0091 'International Tables Vol C Tables 4.2.6.8 and 6.1.1.4'
H H 0.0000 0.0000 'International Tables Vol C Tables 4.2.6.8 and 6.1.1.4'
N N 0.0311 0.0180 'International Tables Vol C Tables 4.2.6.8 and 6.1.1.4'
O O 0.0492 0.0322 'International Tables Vol C Tables 4.2.6.8 and 6.1.1.4'

loop_
_geom_angle_atom_site_label_1
_geom_angle_atom_site_label_2
_geom_angle_atom_site_label_3
_geom_angle
C22 O1 C20 118.4(3)
C14 O2 C15 117.75(19)
C32 O3 C35 116.8(3)
C1 N1 N2 106.14(14)
N1 N2 C23 119.56(14)
C6 N2 N1 110.58(13)
C6 N2 C23 129.84(14)
C6 N3 C5 109.38(14)
C6 N3 C16 115.57(16)
C16 N3 C5 117.79(15)
N1 C1 C2 110.71(14)
N1 C1 C7 117.80(16)
C2 C1 C7 131.48(16)
C1 C2 C3 139.07(15)
C6 C2 C1 103.82(15)
C6 C2 C3 117.08(15)
C4 C3 C2 116.02(15)
C11 C3 C2 125.35(17)
C11 C3 C4 118.59(17)
C3 C4 C5 120.84(16)
C3 C4 C14 119.80(17)
C14 C4 C5 119.34(17)
N3 C5 C4 110.87(15)
N3 C5 H5 107.4
N3 C5 C29 109.42(15)
C4 C5 H5 107.4
C29 C5 C4 114.14(16)
C29 C5 H5 107.4
N2 C6 N3 125.08(15)
N2 C6 C2 108.73(15)
C2 C6 N3 126.17(16)
C1 C7 C8 110.09(15)
C1 C7 C9 109.09(15)
C1 C7 C10 110.19(16)
C8 C7 C9 111.48(18)
C10 C7 C8 108.07(18)
C10 C7 C9 107.89(18)
C7 C8 H8A 109.5
C7 C8 H8B 109.5
C7 C8 H8C 109.5
H8A C8 H8B 109.5
H8A C8 H8C 109.5
H8B C8 H8C 109.5
C7 C9 H9A 109.5
C7 C9 H9B 109.5
C7 C9 H9C 109.5
H9A C9 H9B 109.5
H9A C9 H9C 109.5
H9B C9 H9C 109.5
C7 C10 H10A 109.5
C7 C10 H10B 109.5
C7 C10 H10C 109.5
H10A C10 H10B 109.5
H10A C10 H10C 109.5
H10B C10 H10C 109.5
C3 C11 H11 119.7
C12 C11 C3 120.53(19)
C12 C11 H11 119.7
C11 C12 H12 119.4
C11 C12 C13 121.21(18)
C13 C12 H12 119.4
C12 C13 H13 120.4
C12 C13 C14 119.17(19)
C14 C13 H13 120.4
O2 C14 C4 115.55(17)
O2 C14 C13 123.83(18)
C13 C14 C4 120.62(19)
O2 C15 H15A 109.5
O2 C15 H15B 109.5
O2 C15 H15C 109.5
H15A C15 H15B 109.5
H15A C15 H15C 109.5
H15B C15 H15C 109.5
C17 C16 N3 119.4(2)
C17 C16 C21 120.0(2)
C21 C16 N3 120.55(18)
C16 C17 H17 121.3
C16 C17 C18 117.3(3)
C18 C17 H17 121.3
C17 C18 H18 119.5
C19 C18 C17 121.0(3)
C19 C18 H18 119.5
C18 C19 H19 119.9
C20 C19 C18 120.3(3)
C20 C19 H19 119.9
C19 C20 O1 125.4(3)
C19 C20 C21 119.8(3)
C21 C20 O1 114.8(3)
C16 C21 H21 119.2
C20 C21 C16 121.6(3)
C20 C21 H21 119.2
O1 C22 H22A 109.5
O1 C22 H22B 109.5
O1 C22 H22C 109.5
H22A C22 H22B 109.5
H22A C22 H22C 109.5
H22B C22 H22C 109.5
C24 C23 N2 120.32(17)
C28 C23 N2 119.36(17)
C28 C23 C24 120.23(18)
C23 C24 H24 120.4
C23 C24 C25 119.1(2)
C25 C24 H24 120.4
C24 C25 H25 119.5
C26 C25 C24 121.0(2)
C26 C25 H25 119.5
C25 C26 H26 120.4
C25 C26 C27 119.3(2)
C27 C26 H26 120.4
C26 C27 H27 119.7
C26 C27 C28 120.5(2)
C28 C27 H27 119.7
C23 C28 C27 119.8(2)
C23 C28 H28 120.1
C27 C28 H28 120.1
C30 C29 C5 123.50(17)
C30 C29 C34 116.9(2)
C34 C29 C5 119.6(2)
C29 C30 H30 118.6
C29 C30 C31 122.9(2)
C31 C30 H30 118.6
C30 C31 H31 120.1
C32 C31 C30 119.8(3)
C32 C31 H31 120.1
O3 C32 C33 115.7(3)
C31 C32 O3 125.7(4)
C31 C32 C33 118.6(3)
C32 C33 H33 119.4
C32 C33 C34 121.2(2)
C34 C33 H33 119.4
C29 C34 H34 119.7
C33 C34 C29 120.6(3)
C33 C34 H34 119.7
O3 C35 H35A 109.5
O3 C35 H35B 109.5
O3 C35 H35C 109.5
H35A C35 H35B 109.5
H35A C35 H35C 109.5
H35B C35 H35C 109.5

loop_
_geom_bond_atom_site_label_1
_geom_bond_atom_site_label_2
_geom_bond_distance
O1 C20 1.399(4)
O1 C22 1.382(4)
O2 C14 1.366(3)
O2 C15 1.412(3)
O3 C32 1.374(4)
O3 C35 1.444(7)
N1 N2 1.367(2)
N1 C1 1.328(2)
N2 C6 1.346(2)
N2 C23 1.425(2)
N3 C5 1.496(2)
N3 C6 1.400(2)
N3 C16 1.427(3)
C1 C2 1.430(2)
C1 C7 1.525(2)
C2 C3 1.475(2)
C2 C6 1.378(2)
C3 C4 1.399(3)
C3 C11 1.397(2)
C4 C5 1.520(2)
C4 C14 1.399(3)
C5 H5 0.9800
C5 C29 1.513(3)
C7 C8 1.530(3)
C7 C9 1.540(3)
C7 C10 1.527(3)
C8 H8A 0.9600
C8 H8B 0.9600
C8 H8C 0.9600
C9 H9A 0.9600
C9 H9B 0.9600
C9 H9C 0.9600
C10 H10A 0.9600
C10 H10B 0.9600
C10 H10C 0.9600
C11 H11 0.9300
C11 C12 1.376(3)
C12 H12 0.9300
C12 C13 1.377(3)
C13 H13 0.9300
C13 C14 1.383(3)
C15 H15A 0.9600
C15 H15B 0.9600
C15 H15C 0.9600
C16 C17 1.390(3)
C16 C21 1.396(4)
C17 H17 0.9300
C17 C18 1.422(5)
C18 H18 0.9300
C18 C19 1.402(5)
C19 H19 0.9300
C19 C20 1.348(5)
C20 C21 1.382(4)
C21 H21 0.9300
C22 H22A 0.9600
C22 H22B 0.9600
C22 H22C 0.9600
C23 C24 1.381(3)
C23 C28 1.368(3)
C24 H24 0.9300
C24 C25 1.382(3)
C25 H25 0.9300
C25 C26 1.370(4)
C26 H26 0.9300
C26 C27 1.370(4)
C27 H27 0.9300
C27 C28 1.384(3)
C28 H28 0.9300
C29 C30 1.375(3)
C29 C34 1.392(3)
C30 H30 0.9300
C30 C31 1.387(4)
C31 H31 0.9300
C31 C32 1.366(4)
C32 C33 1.386(5)
C33 H33 0.9300
C33 C34 1.386(5)
C34 H34 0.9300
C35 H35A 0.9600
C35 H35B 0.9600
C35 H35C 0.9600
